data_7226593
loop_
_publ_author_name
'G\'omez, Ver\'onica'
'Fuhr, Olaf'
'Ruben, Mario'

_publ_section_title
;
 Structural diversity in substituted-pyridinium iodo- and bromoplumbates:
 a matter of halide and temperature
;
_journal_issue 42
_journal_name_full CrystEngComm
_journal_page_first 8207
_journal_paper_doi 10.1039/C6CE01684G
_journal_volume 18
_journal_year 2016
_chemical_absolute_configuration ad
_chemical_formula_moiety 'I10 Pb3, 4(C5 H5 Cl N)'
_chemical_formula_sum 'C20 H20 Cl4 I10 N4 Pb3'
_chemical_formula_weight 2348.77
_chemical_name_systematic
;
 ?
;
_space_group_crystal_system monoclinic
_space_group_IT_number 4
_space_group_name_Hall 'P 2yb'
_space_group_name_H-M_alt 'P 1 21 1'
_symmetry_space_group_name_Hall 'P 2yb'
_symmetry_space_group_name_H-M 'P 1 21 1'
_atom_sites_solution_hydrogens geom
_atom_sites_solution_primary direct
_audit_creation_date 2016-08-30
_audit_creation_method
;
Olex2 1.2
(compiled 2016.08.25 svn.r3337 for OlexSys, GUI svn.r5221)
;
_audit_update_record
;
2016-08-30 deposited with the CCDC.
2016-09-20 downloaded from the CCDC.
;
_cell_angle_alpha 90
_cell_angle_beta 103.179(3)
_cell_angle_gamma 90
_cell_formula_units_Z 2
_cell_length_a 8.6645(4)
_cell_length_b 22.3952(10)
_cell_length_c 12.1729(5)
_cell_measurement_reflns_used 27153
_cell_measurement_temperature 180.15
_cell_measurement_theta_max 26.23
_cell_measurement_theta_min 2.50
_cell_volume 2299.86(18)
_computing_molecular_graphics 'Olex2 (Dolomanov et al., 2009)'
_computing_publication_material 'Olex2 (Dolomanov et al., 2009)'
_computing_structure_refinement 'ShelXL (Sheldrick, 2015)'
_computing_structure_solution 'ShelXS (Sheldrick, 2008)'
_diffrn_ambient_temperature 180.15
_diffrn_detector 'image plate (34 cm diameter)'
_diffrn_detector_area_resol_mean 6.67
_diffrn_detector_type STOE
_diffrn_measured_fraction_theta_full 0.991
_diffrn_measured_fraction_theta_max 0.972
_diffrn_measurement_device '2-circle goniometer'
_diffrn_measurement_device_type 'STOE IPDS 2T'
_diffrn_measurement_method 'rotation method'
_diffrn_radiation_collimation '0.5 mm diameter, monocapillary'
_diffrn_radiation_monochromator 'plane graphite'
_diffrn_radiation_polarisn_norm 0
_diffrn_radiation_type MoK\a
_diffrn_radiation_wavelength 0.71073
_diffrn_reflns_av_R_equivalents 0.0857
_diffrn_reflns_av_unetI/netI 0.0761
_diffrn_reflns_Laue_measured_fraction_full 0.991
_diffrn_reflns_Laue_measured_fraction_max 0.972
_diffrn_reflns_limit_h_max 10
_diffrn_reflns_limit_h_min -10
_diffrn_reflns_limit_k_max 27
_diffrn_reflns_limit_k_min -27
_diffrn_reflns_limit_l_max 14
_diffrn_reflns_limit_l_min -14
_diffrn_reflns_number 17484
_diffrn_reflns_point_group_measured_fraction_full 0.993
_diffrn_reflns_point_group_measured_fraction_max 0.973
_diffrn_reflns_theta_full 25.242
_diffrn_reflns_theta_max 25.808
_diffrn_reflns_theta_min 2.414
_diffrn_source 'sealed X-ray tube, 12 x 0.4 mm long-fine focus'
_diffrn_source_current 40
_diffrn_source_power 2.000
_diffrn_source_voltage 50
_exptl_absorpt_coefficient_mu 17.917
_exptl_absorpt_correction_T_max 0.0634
_exptl_absorpt_correction_T_min 0.0052
_exptl_absorpt_correction_type integration
_exptl_crystal_colour yellow
_exptl_crystal_colour_primary yellow
_exptl_crystal_density_diffrn 3.392
_exptl_crystal_description needle
_exptl_crystal_F_000 2024
_exptl_crystal_size_max 0.4
_exptl_crystal_size_mid 0.12
_exptl_crystal_size_min 0.05
_refine_diff_density_max 5.556
_refine_diff_density_min -4.045
_refine_diff_density_rms 0.679
_refine_ls_abs_structure_details
;
 Refined as an inversion twin.
;
_refine_ls_abs_structure_Flack 0.315(14)
_refine_ls_extinction_method none
_refine_ls_goodness_of_fit_ref 1.048
_refine_ls_hydrogen_treatment constr
_refine_ls_matrix_type full
_refine_ls_number_parameters 299
_refine_ls_number_reflns 8329
_refine_ls_number_restraints 7
_refine_ls_restrained_S_all 1.047
_refine_ls_R_factor_all 0.0953
_refine_ls_R_factor_gt 0.0872
_refine_ls_shift/su_max 0.000
_refine_ls_shift/su_mean 0.000
_refine_ls_structure_factor_coef Fsqd
_refine_ls_weighting_details 'w=1/[\s^2^(Fo^2^)+(0.1710P)^2^] where P=(Fo^2^+2Fc^2^)/3'
_refine_ls_weighting_scheme calc
_refine_ls_wR_factor_gt 0.2150
_refine_ls_wR_factor_ref 0.2238
_reflns_Friedel_coverage 0.949
_reflns_Friedel_fraction_full 0.994
_reflns_Friedel_fraction_max 0.974
_reflns_number_gt 7115
_reflns_number_total 8329
_reflns_threshold_expression 'I > 2\s(I)'
_cod_data_source_file c6ce01684g2.cif
_cod_data_source_block vp-116
_cod_depositor_comments 'Adding full bibliography for 7226587--7226601.cif.'
_cod_database_code 7226593
_shelxl_version_number 2013-4
_shelx_space_group_comment
;
The symmetry employed for this shelxl refinement is uniquely defined
by the following loop, which should always be used as a source of
symmetry information in preference to the above space-group names.
They are only intended as comments.
;
_olex2_refinement_description
;
1. Twinned data refinement
 Scales: 0.685(14) 0.315(14)
2. Fixed Uiso
 At 1.2 times of:
  All C(H) groups, All N(H) groups
3. Uiso/Uaniso restraints and constraints
Uanis(C17) \\sim Ueq: with sigma of 0.05 and sigma for terminal atoms of 0.1
Uanis(N3) = Uanis(C11) = Uanis(C14)
Uanis(N1) = Uanis(C1) = Uanis(C2) = Uanis(C3) = Uanis(C4)
Uanis(C6) = Uanis(C7) = Uanis(C8)
Uanis(C6) = Uanis(N2)
Uanis(C19) = Uanis(C20)
Uanis(N4) = Uanis(C16)
Uanis(C8) = Uanis(C9)
4.a Aromatic/amide H refined with riding coordinates:
 N2(H2), C6(H6), C7(H7), C9(H9), C10(H10), N3(H3), C11(H11), C12(H12),
 C14(H14), C15(H15), N1(H1), C1(H1A), C2(H2A), C4(H4), C5(H5), N4(H4A),
 C16(H16), C17(H17), C19(H19), C20(H20)
;
_olex2_submission_special_instructions 'No special instructions were received'

loop_
_space_group_symop_operation_xyz
'x, y, z'
'-x, y+1/2, -z'

loop_
_atom_site_label
_atom_site_type_symbol
_atom_site_fract_x
_atom_site_fract_y
_atom_site_fract_z
_atom_site_U_iso_or_equiv
_atom_site_adp_type
_atom_site_occupancy
_atom_site_site_symmetry_order
_atom_site_calc_flag
_atom_site_refinement_flags_posn
_atom_site_refinement_flags_adp
Pb1 Pb 0.74474(19) 0.17177(7) 0.47529(14) 0.0418(4) Uani 1 1 d . .
Pb2 Pb 0.62946(18) 0.32179(6) 0.27753(14) 0.0403(4) Uani 1 1 d . .
Pb3 Pb 1.13606(18) 0.52853(6) 0.30591(14) 0.0406(4) Uani 1 1 d . .
I1 I 0.8982(3) 0.21937(13) 0.2778(3) 0.0490(6) Uani 1 1 d . .
I2 I 0.7250(3) 0.30540(13) 0.5568(2) 0.0454(6) Uani 1 1 d . .
I3 I 0.4101(3) 0.20095(13) 0.3056(2) 0.0471(6) Uani 1 1 d . .
I4 I 0.5245(4) 0.33640(13) 0.0170(2) 0.0526(7) Uani 1 1 d . .
I5 I 0.3590(3) 0.41659(13) 0.2908(3) 0.0497(7) Uani 1 1 d . .
I6 I 0.8611(3) 0.43123(14) 0.3010(3) 0.0503(7) Uani 1 1 d . .
I7 I 1.4122(3) 0.62366(13) 0.3236(2) 0.0461(6) Uani 1 1 d . .
I8 I 0.9211(3) 0.64311(12) 0.3469(2) 0.0449(6) Uani 1 1 d . .
I9 I 1.0209(4) 0.55403(14) 0.0474(3) 0.0576(8) Uani 1 1 d . .
I10 I 1.2276(3) 0.53247(13) 0.5842(2) 0.0474(6) Uani 1 1 d . .
Cl2 Cl 0.9889(19) 0.4005(6) 0.0078(13) 0.069(3) Uani 1 1 d . .
N2 N 0.981(5) 0.205(2) -0.061(4) 0.058(5) Uani 1 1 d . .
H2 H 0.9824 0.1668 -0.0747 0.070 Uiso 1 1 calc R .
C6 C 1.075(6) 0.230(2) 0.027(5) 0.058(5) Uani 1 1 d . .
H6 H 1.1397 0.2027 0.0777 0.070 Uiso 1 1 calc R .
C7 C 1.091(6) 0.285(2) 0.056(5) 0.058(5) Uani 1 1 d . .
H7 H 1.1683 0.2987 0.1191 0.070 Uiso 1 1 calc R .
C8 C 0.984(6) 0.324(2) -0.017(4) 0.058(5) Uani 1 1 d . .
C9 C 0.885(6) 0.304(2) -0.115(4) 0.058(5) Uani 1 1 d . .
H9 H 0.8251 0.3304 -0.1688 0.070 Uiso 1 1 calc R .
C10 C 0.876(6) 0.245(2) -0.132(5) 0.060(12) Uani 1 1 d . .
H10 H 0.7987 0.2290 -0.1935 0.072 Uiso 1 1 calc R .
Cl3 Cl 0.607(2) 0.4318(8) -0.2238(17) 0.090(5) Uani 1 1 d . .
N3 N 0.770(6) 0.5521(18) -0.453(4) 0.061(7) Uani 1 1 d . .
H3 H 0.7965 0.5789 -0.4981 0.073 Uiso 1 1 calc R .
C11 C 0.677(7) 0.511(2) -0.498(5) 0.061(7) Uani 1 1 d . .
H11 H 0.6446 0.5059 -0.5772 0.073 Uiso 1 1 calc R .
C12 C 0.627(5) 0.475(3) -0.427(4) 0.062(14) Uani 1 1 d . .
H12 H 0.5524 0.4449 -0.4565 0.075 Uiso 1 1 calc R .
C13 C 0.679(6) 0.480(2) -0.310(4) 0.054(12) Uani 1 1 d . .
C14 C 0.775(7) 0.5224(19) -0.261(5) 0.061(7) Uani 1 1 d . .
H14 H 0.8033 0.5284 -0.1813 0.073 Uiso 1 1 calc R .
C15 C 0.832(6) 0.558(4) -0.339(6) 0.09(2) Uani 1 1 d . .
H15 H 0.9139 0.5860 -0.3127 0.107 Uiso 1 1 calc R .
Cl1 Cl 1.122(2) 0.3950(7) 0.7698(14) 0.077(4) Uani 1 1 d . .
N1 N 1.272(5) 0.2819(17) 0.525(4) 0.055(5) Uani 1 1 d . .
H1 H 1.2939 0.2565 0.4751 0.066 Uiso 1 1 calc R .
C1 C 1.334(6) 0.270(2) 0.626(5) 0.055(5) Uani 1 1 d . .
H1A H 1.4116 0.2393 0.6455 0.066 Uiso 1 1 calc R .
C2 C 1.284(6) 0.305(2) 0.712(5) 0.055(5) Uani 1 1 d . .
H2A H 1.3193 0.2956 0.7900 0.066 Uiso 1 1 calc R .
C3 C 1.177(6) 0.355(2) 0.673(5) 0.055(5) Uani 1 1 d . .
C4 C 1.132(6) 0.364(2) 0.560(5) 0.055(5) Uani 1 1 d . .
H4 H 1.0652 0.3968 0.5341 0.066 Uiso 1 1 calc R .
C5 C 1.176(5) 0.328(2) 0.480(4) 0.054(11) Uani 1 1 d . .
H5 H 1.1423 0.3346 0.4007 0.065 Uiso 1 1 calc R .
Cl4 Cl 0.477(3) 0.1810(7) -0.0178(15) 0.091(5) Uani 1 1 d . .
N4 N 0.557(5) -0.0118(18) 0.013(4) 0.056(7) Uani 1 1 d . .
H4A H 0.5742 -0.0505 0.0208 0.067 Uiso 1 1 calc R .
C16 C 0.632(6) 0.026(2) 0.094(4) 0.056(7) Uani 1 1 d . .
H16 H 0.7041 0.0095 0.1573 0.067 Uiso 1 1 calc R .
C17 C 0.613(6) 0.0842(19) 0.091(5) 0.057(12) Uani 1 1 d . U
H17 H 0.6643 0.1100 0.1497 0.069 Uiso 1 1 calc R .
C18 C 0.510(7) 0.104(3) -0.007(4) 0.061(14) Uani 1 1 d . .
C19 C 0.415(7) 0.067(3) -0.087(5) 0.064(10) Uani 1 1 d . .
H19 H 0.3283 0.0806 -0.1433 0.077 Uiso 1 1 calc R .
C20 C 0.462(6) 0.008(3) -0.074(5) 0.064(10) Uani 1 1 d . .
H20 H 0.4201 -0.0193 -0.1339 0.077 Uiso 1 1 calc R .

loop_
_atom_site_aniso_label
_atom_site_aniso_U_11
_atom_site_aniso_U_22
_atom_site_aniso_U_33
_atom_site_aniso_U_23
_atom_site_aniso_U_13
_atom_site_aniso_U_12
Pb1 0.0392(6) 0.0323(7) 0.0528(8) 0.0029(6) 0.0082(6) 0.0016(5)
Pb2 0.0386(7) 0.0295(7) 0.0517(8) 0.0020(6) 0.0082(6) 0.0001(5)
Pb3 0.0395(8) 0.0287(7) 0.0530(8) -0.0023(6) 0.0092(6) -0.0008(6)
I1 0.0439(14) 0.0424(15) 0.0633(16) 0.0014(12) 0.0178(12) 0.0039(11)
I2 0.0486(14) 0.0335(13) 0.0526(14) -0.0022(10) 0.0085(11) -0.0019(11)
I3 0.0373(12) 0.0443(15) 0.0573(15) -0.0026(12) 0.0056(11) -0.0024(11)
I4 0.0715(18) 0.0331(15) 0.0500(14) 0.0015(11) 0.0072(13) 0.0010(12)
I5 0.0426(14) 0.0376(15) 0.0684(16) -0.0033(12) 0.0115(12) 0.0067(11)
I6 0.0412(14) 0.0435(16) 0.0629(16) 0.0062(12) 0.0049(12) -0.0091(11)
I7 0.0406(13) 0.0363(13) 0.0626(15) -0.0038(12) 0.0141(11) -0.0033(11)
I8 0.0373(12) 0.0367(13) 0.0586(15) 0.0010(11) 0.0066(11) 0.0022(10)
I9 0.081(2) 0.0352(15) 0.0540(15) -0.0021(12) 0.0089(14) -0.0023(14)
I10 0.0499(14) 0.0350(13) 0.0553(14) 0.0045(11) 0.0082(11) 0.0018(11)
Cl2 0.094(9) 0.035(6) 0.079(8) -0.016(5) 0.023(7) 0.001(6)
N2 0.057(11) 0.049(12) 0.065(12) -0.004(9) 0.006(9) 0.011(9)
C6 0.057(11) 0.049(12) 0.065(12) -0.004(9) 0.006(9) 0.011(9)
C7 0.057(11) 0.049(12) 0.065(12) -0.004(9) 0.006(9) 0.011(9)
C8 0.057(11) 0.049(12) 0.065(12) -0.004(9) 0.006(9) 0.011(9)
C9 0.057(11) 0.049(12) 0.065(12) -0.004(9) 0.006(9) 0.011(9)
C10 0.06(3) 0.04(3) 0.07(3) 0.00(2) 0.00(2) -0.01(2)
Cl3 0.106(11) 0.070(10) 0.114(12) 0.045(9) 0.064(10) 0.034(9)
N3 0.085(19) 0.022(11) 0.081(17) 0.010(11) 0.028(15) 0.018(11)
C11 0.085(19) 0.022(11) 0.081(17) 0.010(11) 0.028(15) 0.018(11)
C12 0.04(2) 0.09(4) 0.06(3) -0.01(3) 0.009(19) 0.00(2)
C13 0.07(3) 0.03(2) 0.06(2) 0.001(19) 0.00(2) 0.03(2)
C14 0.085(19) 0.022(11) 0.081(17) 0.010(11) 0.028(15) 0.018(11)
C15 0.03(2) 0.12(6) 0.10(4) 0.03(4) -0.01(3) -0.01(3)
Cl1 0.094(10) 0.057(8) 0.090(9) -0.016(7) 0.042(8) -0.014(7)
N1 0.055(11) 0.025(9) 0.088(14) 0.009(9) 0.021(10) -0.006(8)
C1 0.055(11) 0.025(9) 0.088(14) 0.009(9) 0.021(10) -0.006(8)
C2 0.055(11) 0.025(9) 0.088(14) 0.009(9) 0.021(10) -0.006(8)
C3 0.055(11) 0.025(9) 0.088(14) 0.009(9) 0.021(10) -0.006(8)
C4 0.055(11) 0.025(9) 0.088(14) 0.009(9) 0.021(10) -0.006(8)
C5 0.04(2) 0.05(3) 0.07(3) 0.02(2) 0.002(19) 0.017(19)
Cl4 0.147(16) 0.035(7) 0.097(11) 0.009(7) 0.043(11) 0.023(8)
N4 0.068(18) 0.032(15) 0.067(17) 0.008(12) 0.014(15) -0.005(13)
C16 0.068(18) 0.032(15) 0.067(17) 0.008(12) 0.014(15) -0.005(13)
C17 0.06(2) 0.023(19) 0.08(3) -0.027(19) -0.01(2) -0.010(17)
C18 0.08(3) 0.07(4) 0.034(19) 0.00(2) 0.02(2) 0.03(3)
C19 0.06(2) 0.07(2) 0.07(2) -0.029(19) 0.019(17) -0.015(18)
C20 0.06(2) 0.07(2) 0.07(2) -0.029(19) 0.019(17) -0.015(18)

loop_
_atom_type_symbol
_atom_type_description
_atom_type_scat_dispersion_real
_atom_type_scat_dispersion_imag
_atom_type_scat_source
C C 0.0033 0.0016 'International Tables Vol C Tables 4.2.6.8 and 6.1.1.4'
H H 0.0000 0.0000 'International Tables Vol C Tables 4.2.6.8 and 6.1.1.4'
Cl Cl 0.1484 0.1585 'International Tables Vol C Tables 4.2.6.8 and 6.1.1.4'
I I -0.4742 1.8119 'International Tables Vol C Tables 4.2.6.8 and 6.1.1.4'
N N 0.0061 0.0033 'International Tables Vol C Tables 4.2.6.8 and 6.1.1.4'
Pb Pb -3.3944 10.1111 'International Tables Vol C Tables 4.2.6.8 and 6.1.1.4'

loop_
_exptl_crystal_face_index_h
_exptl_crystal_face_index_k
_exptl_crystal_face_index_l
_exptl_crystal_face_perp_dist
30 -4 -10 0.2133
8 30 -2 0.3198
9 -30 -2 0.3168
0 30 0 0.2893
0 0 30 0.1096
-30 -4 10 0.3442
-8 -30 -14 0.2034
-7 30 -12 0.1937
-9 30 4 0.2356
-13 -5 30 0.1751
-10 -30 19 0.2480
-1 -30 1 0.2844
0 -30 -16 0.1752
1 -1 -30 0.1281
1 30 -15 0.2490

loop_
_geom_angle_atom_site_label_1
_geom_angle_atom_site_label_2
_geom_angle_atom_site_label_3
_geom_angle
_geom_angle_site_symmetry_1
_geom_angle_site_symmetry_3
I1 Pb1 I3 85.29(8) . .
I1 Pb1 I7 179.83(10) . 2_746
I1 Pb1 I8 96.12(9) . 2_746
I1 Pb1 I10 95.10(9) . 2_746
I2 Pb1 I1 88.97(9) . .
I2 Pb1 I3 84.50(8) . .
I2 Pb1 I7 90.88(8) . 2_746
I2 Pb1 I8 94.65(8) . 2_746
I2 Pb1 I10 174.89(9) . 2_746
I3 Pb1 I7 94.61(8) . 2_746
I3 Pb1 I8 178.35(10) . 2_746
I3 Pb1 I10 98.89(8) . 2_746
I7 Pb1 I8 83.98(8) 2_746 2_746
I10 Pb1 I7 85.05(8) 2_746 2_746
I10 Pb1 I8 81.86(8) 2_746 2_746
I1 Pb2 I2 84.87(8) . .
I1 Pb2 I3 81.64(8) . .
I2 Pb2 I3 79.78(8) . .
I4 Pb2 I1 96.74(9) . .
I4 Pb2 I2 177.46(10) . .
I4 Pb2 I3 98.48(9) . .
I4 Pb2 I5 86.25(9) . .
I4 Pb2 I6 92.44(9) . .
I5 Pb2 I1 175.94(10) . .
I5 Pb2 I2 92.05(9) . .
I5 Pb2 I3 95.23(8) . .
I6 Pb2 I1 96.16(9) . .
I6 Pb2 I2 89.34(9) . .
I6 Pb2 I3 169.03(9) . .
I6 Pb2 I5 86.43(9) . .
I5 Pb3 I6 85.54(9) 1_655 .
I5 Pb3 I8 174.65(9) 1_655 .
I5 Pb3 I10 94.19(9) 1_655 .
I6 Pb3 I8 95.11(8) . .
I6 Pb3 I10 92.35(9) . .
I7 Pb3 I5 94.27(8) . 1_655
I7 Pb3 I6 177.23(9) . .
I7 Pb3 I8 84.82(8) . .
I7 Pb3 I10 84.91(8) . .
I8 Pb3 I10 80.48(8) . .
I9 Pb3 I5 98.27(10) . 1_655
I9 Pb3 I6 92.28(9) . .
I9 Pb3 I7 90.48(9) . .
I9 Pb3 I8 87.02(9) . .
I9 Pb3 I10 167.01(9) . .
Pb1 I1 Pb2 79.37(8) . .
Pb1 I2 Pb2 78.64(7) . .
Pb1 I3 Pb2 77.39(7) . .
Pb2 I5 Pb3 169.94(11) . 1_455
Pb2 I6 Pb3 170.15(13) . .
Pb3 I7 Pb1 80.50(7) . 2_756
Pb1 I8 Pb3 78.78(7) 2_756 .
Pb1 I10 Pb3 78.93(7) 2_756 .
C6 N2 H2 122.1 . .
C6 N2 C10 116(5) . .
C10 N2 H2 122.1 . .
N2 C6 H6 115.4 . .
C7 C6 N2 129(5) . .
C7 C6 H6 115.4 . .
C6 C7 H7 122.9 . .
C6 C7 C8 114(5) . .
C8 C7 H7 122.9 . .
C7 C8 Cl2 121(4) . .
C9 C8 Cl2 118(4) . .
C9 C8 C7 121(5) . .
C8 C9 H9 121.1 . .
C10 C9 C8 118(5) . .
C10 C9 H9 121.1 . .
N2 C10 H10 119.5 . .
C9 C10 N2 121(5) . .
C9 C10 H10 119.5 . .
C11 N3 H3 117.7 . .
C11 N3 C15 125(5) . .
C15 N3 H3 117.7 . .
N3 C11 H11 122.2 . .
N3 C11 C12 116(5) . .
C12 C11 H11 122.2 . .
C11 C12 H12 118.7 . .
C11 C12 C13 123(6) . .
C13 C12 H12 118.7 . .
C12 C13 Cl3 119(4) . .
C14 C13 Cl3 117(4) . .
C14 C13 C12 123(5) . .
C13 C14 H14 123.9 . .
C13 C14 C15 112(6) . .
C15 C14 H14 123.9 . .
N3 C15 C14 121(6) . .
N3 C15 H15 119.6 . .
C14 C15 H15 119.6 . .
C1 N1 H1 115.0 . .
C1 N1 C5 130(5) . .
C5 N1 H1 115.0 . .
N1 C1 H1A 121.2 . .
N1 C1 C2 118(5) . .
C2 C1 H1A 121.2 . .
C1 C2 H2A 121.7 . .
C1 C2 C3 117(5) . .
C3 C2 H2A 121.7 . .
C2 C3 Cl1 117(4) . .
C4 C3 Cl1 126(4) . .
C4 C3 C2 117(5) . .
C3 C4 H4 117.7 . .
C3 C4 C5 125(5) . .
C5 C4 H4 117.7 . .
N1 C5 C4 113(5) . .
N1 C5 H5 123.3 . .
C4 C5 H5 123.3 . .
C16 N4 H4A 119.7 . .
C20 N4 H4A 119.7 . .
C20 N4 C16 121(5) . .
N4 C16 H16 117.8 . .
C17 C16 N4 124(5) . .
C17 C16 H16 117.8 . .
C16 C17 H17 123.3 . .
C16 C17 C18 113(4) . .
C18 C17 H17 123.3 . .
C17 C18 Cl4 116(4) . .
C17 C18 C19 124(5) . .
C19 C18 Cl4 119(4) . .
C18 C19 H19 123.6 . .
C20 C19 C18 113(5) . .
C20 C19 H19 123.6 . .
N4 C20 C19 123(5) . .
N4 C20 H20 118.6 . .
C19 C20 H20 118.6 . .

loop_
_geom_bond_atom_site_label_1
_geom_bond_atom_site_label_2
_geom_bond_distance
_geom_bond_site_symmetry_2
Pb1 I1 3.185(3) .
Pb1 I2 3.170(3) .
Pb1 I3 3.221(3) .
Pb1 I7 3.243(3) 2_746
Pb1 I8 3.259(3) 2_746
Pb1 I10 3.224(3) 2_746
Pb2 I1 3.268(3) .
Pb2 I2 3.331(3) .
Pb2 I3 3.369(3) .
Pb2 I4 3.111(3) .
Pb2 I5 3.194(3) .
Pb2 I6 3.139(3) .
Pb3 I5 3.195(3) 1_655
Pb3 I6 3.219(3) .
Pb3 I7 3.174(3) .
Pb3 I8 3.275(3) .
Pb3 I9 3.130(3) .
Pb3 I10 3.300(3) .
I5 Pb3 3.195(3) 1_455
I7 Pb1 3.243(3) 2_756
I8 Pb1 3.259(3) 2_756
I10 Pb1 3.224(3) 2_756
Cl2 C8 1.73(6) .
N2 H2 0.8800 .
N2 C6 1.31(7) .
N2 C10 1.41(6) .
C6 H6 0.9500 .
C6 C7 1.29(8) .
C7 H7 0.9500 .
C7 C8 1.43(7) .
C8 C9 1.38(7) .
C9 H9 0.9500 .
C9 C10 1.33(8) .
C10 H10 0.9500 .
Cl3 C13 1.73(6) .
N3 H3 0.8800 .
N3 C11 1.26(8) .
N3 C15 1.38(8) .
C11 H11 0.9500 .
C11 C12 1.32(8) .
C12 H12 0.9500 .
C12 C13 1.40(7) .
C13 C14 1.31(8) .
C14 H14 0.9500 .
C14 C15 1.41(9) .
C15 H15 0.9500 .
Cl1 C3 1.64(6) .
N1 H1 0.8800 .
N1 C1 1.26(7) .
N1 C5 1.36(6) .
C1 H1A 0.9500 .
C1 C2 1.45(8) .
C2 H2A 0.9500 .
C2 C3 1.46(7) .
C3 C4 1.36(8) .
C4 H4 0.9500 .
C4 C5 1.38(8) .
C5 H5 0.9500 .
Cl4 C18 1.74(6) .
N4 H4A 0.8800 .
N4 C16 1.35(7) .
N4 C20 1.27(7) .
C16 H16 0.9500 .
C16 C17 1.31(7) .
C17 H17 0.9500 .
C17 C18 1.39(7) .
C18 C19 1.40(8) .
C19 H19 0.9500 .
C19 C20 1.38(9) .
C20 H20 0.9500 .

loop_
_geom_torsion_atom_site_label_1
_geom_torsion_atom_site_label_2
_geom_torsion_atom_site_label_3
_geom_torsion_atom_site_label_4
_geom_torsion
Cl2 C8 C9 C10 -177(5)
N2 C6 C7 C8 4(9)
C6 N2 C10 C9 6(8)
C6 C7 C8 Cl2 -180(5)
C6 C7 C8 C9 -7(8)
C7 C8 C9 C10 9(8)
C8 C9 C10 N2 -9(9)
C10 N2 C6 C7 -4(9)
Cl3 C13 C14 C15 177(4)
N3 C11 C12 C13 -3(8)
C11 N3 C15 C14 -10(10)
C11 C12 C13 Cl3 180(4)
C11 C12 C13 C14 3(8)
C12 C13 C14 C15 -6(7)
C13 C14 C15 N3 9(9)
C15 N3 C11 C12 7(8)
Cl1 C3 C4 C5 -178(4)
N1 C1 C2 C3 -6(6)
C1 N1 C5 C4 -6(7)
C1 C2 C3 Cl1 -179(3)
C1 C2 C3 C4 1(6)
C2 C3 C4 C5 2(7)
C3 C4 C5 N1 0(7)
C5 N1 C1 C2 9(7)
Cl4 C18 C19 C20 175(4)
N4 C16 C17 C18 -2(8)
C16 N4 C20 C19 -7(8)
C16 C17 C18 Cl4 180(4)
C16 C17 C18 C19 10(8)
C17 C18 C19 C20 -16(8)
C18 C19 C20 N4 14(8)
C20 N4 C16 C17 1(8)

loop_
_twin_individual_id
_twin_individual_mass_fraction_refined
1 0.685(14)
2 0.315(14)
